data_2228812
loop_
_publ_author_name
'Lima, Carlos F.'
'Gomes, Ligia R.'
'Santos, Lu\'is M. N. B. F.'
'Low, John Nicolson'

_publ_section_title
;
 4,4'-(1,8-Naphthalene-1,8-diyl)dibenzonitrile
;
_journal_coeditor_code LH5183
_journal_issue 1
_journal_name_full 'Acta Crystallographica Section E'
_journal_page_first o66
_journal_paper_doi 10.1107/S160053681005083X
_journal_volume 67
_journal_year 2011
_chemical_formula_iupac 'C24 H14 N2'
_chemical_formula_moiety 'C24 H14 N2'
_chemical_formula_sum 'C24 H14 N2'
_chemical_formula_weight 330.37
_chemical_name_systematic
;
4,4'-(1,8-Naphthalene-1,8-diyl)dibenzonitrile
;
_space_group_IT_number 15
_symmetry_cell_setting monoclinic
_symmetry_space_group_name_Hall '-C 2yc'
_symmetry_space_group_name_H-M 'C 1 2/c 1'
_atom_sites_solution_hydrogens geom
_atom_sites_solution_primary direct
_atom_sites_solution_secondary difmap
_audit_creation_method SHELXL-97
_cell_angle_alpha 90.00
_cell_angle_beta 93.795(2)
_cell_angle_gamma 90.00
_cell_formula_units_Z 8
_cell_length_a 17.0872(9)
_cell_length_b 8.2997(4)
_cell_length_c 24.3656(13)
_cell_measurement_reflns_used 205
_cell_measurement_temperature 150(2)
_cell_measurement_theta_max 29.15
_cell_measurement_theta_min 7.36
_cell_volume 3447.9(3)
_computing_cell_refinement 'APEX2 and SAINT (Bruker, 2004)'
_computing_data_collection 'APEX2 (Bruker, 2004)'
_computing_data_reduction 'SAINT (Bruker, 2004)'
_computing_molecular_graphics 'PLATON (Spek, 2009)'
_computing_publication_material 'SHELXL97 (Sheldrick, 2008)'
_computing_structure_refinement
;
SHELXL97 (Sheldrick, 2008) and OSCAIL (McArdle <i>et al.</i>,
2004)
;
_computing_structure_solution 'SHELXS97 (Sheldrick, 2008)'
_diffrn_ambient_temperature 150(2)
_diffrn_detector_area_resol_mean 8.33
_diffrn_measured_fraction_theta_full 0.998
_diffrn_measured_fraction_theta_max 0.997
_diffrn_measurement_device_type 'Bruker SMART APEX'
_diffrn_measurement_method \w
_diffrn_radiation_monochromator graphite
_diffrn_radiation_source 'fine-focus sealed tube'
_diffrn_radiation_type MoK\a
_diffrn_radiation_wavelength 0.71073
_diffrn_reflns_av_R_equivalents 0.0307
_diffrn_reflns_av_sigmaI/netI 0.0416
_diffrn_reflns_limit_h_max 23
_diffrn_reflns_limit_h_min -22
_diffrn_reflns_limit_k_max 6
_diffrn_reflns_limit_k_min -11
_diffrn_reflns_limit_l_max 33
_diffrn_reflns_limit_l_min -24
_diffrn_reflns_number 11422
_diffrn_reflns_theta_full 25.00
_diffrn_reflns_theta_max 29.15
_diffrn_reflns_theta_min 3.01
_exptl_absorpt_coefficient_mu 0.075
_exptl_absorpt_correction_T_max 0.9985
_exptl_absorpt_correction_T_min 0.9706
_exptl_absorpt_correction_type multi-scan
_exptl_absorpt_process_details '(SADABS; Bruker, 2004)'
_exptl_crystal_colour white
_exptl_crystal_density_diffrn 1.273
_exptl_crystal_density_method 'not measured'
_exptl_crystal_description plate
_exptl_crystal_F_000 1376
_exptl_crystal_size_max 0.40
_exptl_crystal_size_mid 0.30
_exptl_crystal_size_min 0.02
_refine_diff_density_max 0.381
_refine_diff_density_min -0.256
_refine_ls_extinction_method none
_refine_ls_goodness_of_fit_ref 1.040
_refine_ls_hydrogen_treatment constr
_refine_ls_matrix_type full
_refine_ls_number_parameters 235
_refine_ls_number_reflns 4634
_refine_ls_number_restraints 0
_refine_ls_restrained_S_all 1.040
_refine_ls_R_factor_all 0.0697
_refine_ls_R_factor_gt 0.0478
_refine_ls_shift/su_max 0.001
_refine_ls_shift/su_mean 0.000
_refine_ls_structure_factor_coef Fsqd
_refine_ls_weighting_details 'calc w=1/[\s^2^(Fo^2^)+(0.0635P)^2^+1.3141P] where P=(Fo^2^+2Fc^2^)/3'
_refine_ls_weighting_scheme calc
_refine_ls_wR_factor_gt 0.1161
_refine_ls_wR_factor_ref 0.1311
_reflns_number_gt 3482
_reflns_number_total 4634
_reflns_threshold_expression I>2\s(I)
_cod_data_source_file lh5183.cif
_cod_data_source_block I
_cod_original_sg_symbol_H-M 'C 2/c'
_cod_database_code 2228812
_cod_database_fobs_code 2228812

loop_
_symmetry_equiv_pos_as_xyz
'x, y, z'
'-x, y, -z+1/2'
'x+1/2, y+1/2, z'
'-x+1/2, y+1/2, -z+1/2'
'-x, -y, -z'
'x, -y, z-1/2'
'-x+1/2, -y+1/2, -z'
'x+1/2, -y+1/2, z-1/2'

loop_
_atom_site_type_symbol
_atom_site_label
_atom_site_fract_x
_atom_site_fract_y
_atom_site_fract_z
_atom_site_U_iso_or_equiv
_atom_site_adp_type
_atom_site_calc_flag
_atom_site_refinement_flags
_atom_site_occupancy
_atom_site_disorder_assembly
_atom_site_disorder_group
N N14 0.69235(9) 0.27151(19) 0.76246(5) 0.0427(4) Uani d . 1 . .
N N84 0.60515(8) 0.8449(2) 0.77878(5) 0.0449(4) Uani d . 1 . .
C C1 0.64595(7) 0.48335(15) 0.49000(5) 0.0182(3) Uani d . 1 . .
C C2 0.66041(7) 0.35609(16) 0.45575(5) 0.0216(3) Uani d . 1 . .
H H2 0.6753 0.2553 0.4717 0.026 Uiso calc R 1 . .
C C3 0.65391(8) 0.36994(17) 0.39800(5) 0.0237(3) Uani d . 1 . .
H H3 0.6644 0.2800 0.3755 0.028 Uiso calc R 1 . .
C C4 0.63235(8) 0.51393(17) 0.37489(5) 0.0228(3) Uani d . 1 . .
H H4 0.6277 0.5238 0.3360 0.027 Uiso calc R 1 . .
C C5 0.59492(7) 0.79704(17) 0.38171(5) 0.0225(3) Uani d . 1 . .
H H5 0.5909 0.8029 0.3427 0.027 Uiso calc R 1 . .
C C6 0.57980(8) 0.93033(17) 0.41173(5) 0.0238(3) Uani d . 1 . .
H H6 0.5655 1.0288 0.3939 0.029 Uiso calc R 1 . .
C C7 0.58549(7) 0.92080(16) 0.46957(5) 0.0219(3) Uani d . 1 . .
H H7 0.5755 1.0148 0.4902 0.026 Uiso calc R 1 . .
C C8 0.60507(7) 0.77995(15) 0.49740(5) 0.0183(3) Uani d . 1 . .
C C9 0.62271(7) 0.63717(15) 0.46689(5) 0.0173(3) Uani d . 1 . .
C C10 0.61666(7) 0.64945(16) 0.40782(5) 0.0192(3) Uani d . 1 . .
C C11 0.65558(7) 0.44683(15) 0.55012(5) 0.0182(3) Uani d . 1 . .
C C12 0.71645(7) 0.51380(15) 0.58382(5) 0.0199(3) Uani d . 1 . .
H H12 0.7517 0.5876 0.5687 0.024 Uiso calc R 1 . .
C C13 0.72607(7) 0.47384(16) 0.63911(5) 0.0220(3) Uani d . 1 . .
H H13 0.7670 0.5212 0.6620 0.026 Uiso calc R 1 . .
C C14 0.67492(8) 0.36320(16) 0.66076(5) 0.0226(3) Uani d . 1 . .
C C15 0.61429(8) 0.29422(16) 0.62760(6) 0.0235(3) Uani d . 1 . .
H H15 0.5795 0.2194 0.6427 0.028 Uiso calc R 1 . .
C C16 0.60519(8) 0.33568(16) 0.57243(5) 0.0222(3) Uani d . 1 . .
H H16 0.5643 0.2880 0.5496 0.027 Uiso calc R 1 . .
C C81 0.60545(7) 0.78930(15) 0.55880(5) 0.0180(3) Uani d . 1 . .
C C82 0.66047(8) 0.88695(16) 0.58767(5) 0.0213(3) Uani d . 1 . .
H H82 0.6978 0.9448 0.5682 0.026 Uiso calc R 1 . .
C C83 0.66135(8) 0.90069(16) 0.64442(5) 0.0227(3) Uani d . 1 . .
H H83 0.6997 0.9656 0.6638 0.027 Uiso calc R 1 . .
C C84 0.60552(8) 0.81858(17) 0.67278(5) 0.0227(3) Uani d . 1 . .
C C85 0.54901(7) 0.72304(17) 0.64435(5) 0.0228(3) Uani d . 1 . .
H H85 0.5106 0.6680 0.6637 0.027 Uiso calc R 1 . .
C C86 0.54928(7) 0.70913(16) 0.58781(5) 0.0201(3) Uani d . 1 . .
H H86 0.5108 0.6443 0.5685 0.024 Uiso calc R 1 . .
C C141 0.68499(8) 0.31483(19) 0.71759(6) 0.0287(3) Uani d . 1 . .
C C841 0.60570(8) 0.83269(19) 0.73182(6) 0.0297(3) Uani d . 1 . .

loop_
_atom_site_aniso_label
_atom_site_aniso_U_11
_atom_site_aniso_U_22
_atom_site_aniso_U_33
_atom_site_aniso_U_12
_atom_site_aniso_U_13
_atom_site_aniso_U_23
N14 0.0462(8) 0.0557(10) 0.0262(7) -0.0037(7) 0.0020(6) 0.0074(6)
N84 0.0411(8) 0.0708(11) 0.0227(7) -0.0121(7) 0.0020(6) 0.0000(7)
C1 0.0156(5) 0.0202(6) 0.0184(6) -0.0023(5) -0.0006(4) -0.0009(5)
C2 0.0210(6) 0.0199(7) 0.0239(7) 0.0000(5) 0.0007(5) -0.0011(5)
C3 0.0229(6) 0.0258(7) 0.0227(7) -0.0014(5) 0.0042(5) -0.0083(5)
C4 0.0214(6) 0.0298(7) 0.0173(6) -0.0028(5) 0.0018(5) -0.0033(5)
C5 0.0210(6) 0.0294(7) 0.0169(6) -0.0014(5) 0.0001(5) 0.0039(5)
C6 0.0216(6) 0.0244(7) 0.0253(7) 0.0025(5) 0.0020(5) 0.0061(5)
C7 0.0202(6) 0.0210(7) 0.0247(7) 0.0007(5) 0.0036(5) -0.0012(5)
C8 0.0157(5) 0.0221(7) 0.0171(6) -0.0008(5) 0.0023(4) -0.0016(5)
C9 0.0142(5) 0.0215(6) 0.0161(6) -0.0009(4) 0.0004(4) -0.0008(5)
C10 0.0155(5) 0.0248(7) 0.0173(6) -0.0027(5) 0.0013(4) -0.0001(5)
C11 0.0188(6) 0.0175(6) 0.0182(6) 0.0033(5) 0.0014(4) -0.0010(5)
C12 0.0182(6) 0.0204(6) 0.0209(6) 0.0007(5) 0.0006(5) 0.0011(5)
C13 0.0202(6) 0.0240(7) 0.0211(6) 0.0016(5) -0.0025(5) -0.0017(5)
C14 0.0256(6) 0.0235(7) 0.0188(6) 0.0043(5) 0.0021(5) 0.0009(5)
C15 0.0244(6) 0.0213(7) 0.0249(7) -0.0006(5) 0.0033(5) 0.0032(5)
C16 0.0213(6) 0.0207(7) 0.0241(7) -0.0026(5) -0.0006(5) -0.0007(5)
C81 0.0193(6) 0.0170(6) 0.0179(6) 0.0034(5) 0.0023(4) -0.0013(5)
C82 0.0235(6) 0.0202(6) 0.0206(6) -0.0011(5) 0.0033(5) 0.0001(5)
C83 0.0247(6) 0.0213(7) 0.0217(6) -0.0016(5) -0.0009(5) -0.0022(5)
C84 0.0250(6) 0.0253(7) 0.0179(6) 0.0026(5) 0.0022(5) 0.0008(5)
C85 0.0202(6) 0.0264(7) 0.0222(6) 0.0006(5) 0.0041(5) 0.0017(5)
C86 0.0179(6) 0.0214(7) 0.0212(6) -0.0001(5) 0.0020(5) -0.0025(5)
C141 0.0290(7) 0.0336(8) 0.0235(7) -0.0007(6) 0.0019(5) 0.0020(6)
C841 0.0277(7) 0.0384(9) 0.0229(7) -0.0045(6) 0.0011(5) 0.0005(6)

loop_
_atom_type_symbol
_atom_type_description
_atom_type_scat_dispersion_real
_atom_type_scat_dispersion_imag
_atom_type_scat_source
C C 0.0033 0.0016 'International Tables Vol C Tables 4.2.6.8 and 6.1.1.4'
H H 0.0000 0.0000 'International Tables Vol C Tables 4.2.6.8 and 6.1.1.4'
N N 0.0061 0.0033 'International Tables Vol C Tables 4.2.6.8 and 6.1.1.4'

loop_
_geom_angle_atom_site_label_1
_geom_angle_atom_site_label_2
_geom_angle_atom_site_label_3
_geom_angle_site_symmetry_1
_geom_angle_site_symmetry_3
_geom_angle
_geom_angle_publ_flag
C2 C1 C9 . . 119.88(11) ?
C2 C1 C11 . . 115.18(11) ?
C9 C1 C11 . . 124.93(11) ?
C1 C2 C3 . . 122.46(12) ?
C1 C2 H2 . . 118.8 ?
C3 C2 H2 . . 118.8 ?
C4 C3 C2 . . 119.08(12) ?
C4 C3 H3 . . 120.5 ?
C2 C3 H3 . . 120.5 ?
C3 C4 C10 . . 121.23(12) ?
C3 C4 H4 . . 119.4 ?
C10 C4 H4 . . 119.4 ?
C6 C5 C10 . . 120.96(12) ?
C6 C5 H5 . . 119.5 ?
C10 C5 H5 . . 119.5 ?
C5 C6 C7 . . 119.30(12) ?
C5 C6 H6 . . 120.4 ?
C7 C6 H6 . . 120.4 ?
C8 C7 C6 . . 122.49(12) ?
C8 C7 H7 . . 118.8 ?
C6 C7 H7 . . 118.8 ?
C7 C8 C9 . . 119.65(11) ?
C7 C8 C81 . . 115.56(11) ?
C9 C8 C81 . . 124.79(11) ?
C10 C9 C1 . . 116.95(11) ?
C10 C9 C8 . . 116.99(11) ?
C1 C9 C8 . . 126.06(11) ?
C4 C10 C5 . . 119.01(12) ?
C4 C10 C9 . . 120.40(12) ?
C5 C10 C9 . . 120.59(12) ?
C16 C11 C12 . . 119.22(12) ?
C16 C11 C1 . . 119.01(11) ?
C12 C11 C1 . . 121.67(11) ?
C13 C12 C11 . . 120.78(12) ?
C13 C12 H12 . . 119.6 ?
C11 C12 H12 . . 119.6 ?
C12 C13 C14 . . 119.19(12) ?
C12 C13 H13 . . 120.4 ?
C14 C13 H13 . . 120.4 ?
C15 C14 C13 . . 120.76(12) ?
C15 C14 C141 . . 118.65(13) ?
C13 C14 C141 . . 120.58(12) ?
C16 C15 C14 . . 119.44(12) ?
C16 C15 H15 . . 120.3 ?
C14 C15 H15 . . 120.3 ?
C15 C16 C11 . . 120.60(12) ?
C15 C16 H16 . . 119.7 ?
C11 C16 H16 . . 119.7 ?
C82 C81 C86 . . 118.93(11) ?
C82 C81 C8 . . 119.46(11) ?
C86 C81 C8 . . 121.52(11) ?
C83 C82 C81 . . 120.86(12) ?
C83 C82 H82 . . 119.6 ?
C81 C82 H82 . . 119.6 ?
C82 C83 C84 . . 119.47(12) ?
C82 C83 H83 . . 120.3 ?
C84 C83 H83 . . 120.3 ?
C83 C84 C85 . . 120.37(12) ?
C83 C84 C841 . . 119.90(12) ?
C85 C84 C841 . . 119.73(12) ?
C86 C85 C84 . . 119.56(12) ?
C86 C85 H85 . . 120.2 ?
C84 C85 H85 . . 120.2 ?
C85 C86 C81 . . 120.79(12) ?
C85 C86 H86 . . 119.6 ?
C81 C86 H86 . . 119.6 ?
N14 C141 C14 . . 177.90(17) ?
N84 C841 C84 . . 179.27(18) ?

loop_
_geom_bond_atom_site_label_1
_geom_bond_atom_site_label_2
_geom_bond_site_symmetry_2
_geom_bond_distance
_geom_bond_publ_flag
N14 C141 . 1.1499(19) ?
N84 C841 . 1.1496(19) ?
C1 C2 . 1.3785(18) ?
C1 C9 . 1.4405(17) ?
C1 C11 . 1.4943(17) ?
C2 C3 . 1.4088(18) ?
C2 H2 . 0.9500 ?
C3 C4 . 1.3614(19) ?
C3 H3 . 0.9500 ?
C4 C10 . 1.4176(18) ?
C4 H4 . 0.9500 ?
C5 C6 . 1.3603(19) ?
C5 C10 . 1.4185(18) ?
C5 H5 . 0.9500 ?
C6 C7 . 1.4085(18) ?
C6 H6 . 0.9500 ?
C7 C8 . 1.3814(18) ?
C7 H7 . 0.9500 ?
C8 C9 . 1.4413(17) ?
C8 C81 . 1.4977(17) ?
C9 C10 . 1.4396(17) ?
C11 C16 . 1.3965(18) ?
C11 C12 . 1.3971(17) ?
C12 C13 . 1.3867(17) ?
C12 H12 . 0.9500 ?
C13 C14 . 1.3951(19) ?
C13 H13 . 0.9500 ?
C14 C15 . 1.3938(18) ?
C14 C141 . 1.4411(18) ?
C15 C16 . 1.3864(18) ?
C15 H15 . 0.9500 ?
C16 H16 . 0.9500 ?
C81 C82 . 1.3957(17) ?
C81 C86 . 1.3976(18) ?
C82 C83 . 1.3864(18) ?
C82 H82 . 0.9500 ?
C83 C84 . 1.3926(19) ?
C83 H83 . 0.9500 ?
C84 C85 . 1.3973(18) ?
C84 C841 . 1.4431(18) ?
C85 C86 . 1.3829(18) ?
C85 H85 . 0.9500 ?
C86 H86 . 0.9500 ?

loop_
_geom_hbond_atom_site_label_D
_geom_hbond_atom_site_label_H
_geom_hbond_atom_site_label_A
_geom_hbond_site_symmetry_A
_geom_hbond_distance_DH
_geom_hbond_distance_HA
_geom_hbond_distance_DA
_geom_hbond_angle_DHA
_geom_hbond_publ_flag
C12 H12 Cg2 7_666 0.95 2.75 3.6147(13) 152 y
C16 H16 Cg2 3_666 0.95 2.92 3.6539(15) 135 y
C82 H82 Cg1 7_666 0.95 2.83 3.6180(15) 141 y
C86 H86 Cg1 3_666 0.95 2.83 3.6614(13) 147 y

loop_
_geom_torsion_atom_site_label_1
_geom_torsion_atom_site_label_2
_geom_torsion_atom_site_label_3
_geom_torsion_atom_site_label_4
_geom_torsion_site_symmetry_1
_geom_torsion_site_symmetry_2
_geom_torsion_site_symmetry_3
_geom_torsion_site_symmetry_4
_geom_torsion
_geom_torsion_publ_flag
C9 C1 C2 C3 . . . . 0.44(19) ?
C11 C1 C2 C3 . . . . 179.92(11) ?
C1 C2 C3 C4 . . . . -0.18(19) ?
C2 C3 C4 C10 . . . . 0.18(19) ?
C10 C5 C6 C7 . . . . -0.33(19) ?
C5 C6 C7 C8 . . . . -0.80(19) ?
C6 C7 C8 C9 . . . . 1.79(19) ?
C6 C7 C8 C81 . . . . -177.71(11) ?
C2 C1 C9 C10 . . . . -0.67(17) ?
C11 C1 C9 C10 . . . . 179.91(11) ?
C2 C1 C9 C8 . . . . 179.44(12) ?
C11 C1 C9 C8 . . . . 0.02(19) ?
C7 C8 C9 C10 . . . . -1.62(17) ?
C81 C8 C9 C10 . . . . 177.84(11) ?
C7 C8 C9 C1 . . . . 178.27(11) ?
C81 C8 C9 C1 . . . . -2.27(19) ?
C3 C4 C10 C5 . . . . 179.57(12) ?
C3 C4 C10 C9 . . . . -0.45(19) ?
C6 C5 C10 C4 . . . . -179.61(12) ?
C6 C5 C10 C9 . . . . 0.41(19) ?
C1 C9 C10 C4 . . . . 0.68(16) ?
C8 C9 C10 C4 . . . . -179.42(11) ?
C1 C9 C10 C5 . . . . -179.34(11) ?
C8 C9 C10 C5 . . . . 0.56(17) ?
C2 C1 C11 C16 . . . . -64.81(15) ?
C9 C1 C11 C16 . . . . 114.64(14) ?
C2 C1 C11 C12 . . . . 111.39(14) ?
C9 C1 C11 C12 . . . . -69.16(16) ?
C16 C11 C12 C13 . . . . -1.45(19) ?
C1 C11 C12 C13 . . . . -177.65(12) ?
C11 C12 C13 C14 . . . . 1.13(19) ?
C12 C13 C14 C15 . . . . -0.6(2) ?
C12 C13 C14 C141 . . . . 177.82(13) ?
C13 C14 C15 C16 . . . . 0.4(2) ?
C141 C14 C15 C16 . . . . -178.07(13) ?
C14 C15 C16 C11 . . . . -0.7(2) ?
C12 C11 C16 C15 . . . . 1.22(19) ?
C1 C11 C16 C15 . . . . 177.52(12) ?
C7 C8 C81 C82 . . . . -65.72(15) ?
C9 C8 C81 C82 . . . . 114.80(14) ?
C7 C8 C81 C86 . . . . 110.83(14) ?
C9 C8 C81 C86 . . . . -68.65(16) ?
C86 C81 C82 C83 . . . . 2.07(19) ?
C8 C81 C82 C83 . . . . 178.71(12) ?
C81 C82 C83 C84 . . . . -1.37(19) ?
C82 C83 C84 C85 . . . . 0.0(2) ?
C82 C83 C84 C841 . . . . -179.70(13) ?
C83 C84 C85 C86 . . . . 0.64(19) ?
C841 C84 C85 C86 . . . . -179.66(12) ?
C84 C85 C86 C81 . . . . 0.08(19) ?
C82 C81 C86 C85 . . . . -1.42(18) ?
C8 C81 C86 C85 . . . . -177.98(11) ?

loop_
_cod_related_entry_id
_cod_related_entry_database
_cod_related_entry_code
1 ChemSpider 30656429
